data_7051261
loop_
_publ_author_name
'Gerald Lesley, M. J.'
'Norman, Nicholas C.'
'Guy Orpen, A.'
'Starbuck, Jonathan'

_publ_section_title
;
 Synthetic routes to cyclic and unsymmetric diborane(4) compounds
;
_journal_issue 3
_journal_name_full 'New Journal of Chemistry'
_journal_page_first 115
_journal_paper_doi 10.1039/a909645k
_journal_volume 24
_journal_year 2000
_chemical_formula_sum 'C5 H8 B N O'
_chemical_formula_weight 108.93
_chemical_name_systematic
; 
 ? 
;
_space_group_IT_number 15
_symmetry_cell_setting monoclinic
_symmetry_space_group_name_Hall '-C 2yc'
_symmetry_space_group_name_H-M 'C 1 2/c 1'
_atom_sites_solution_hydrogens geom
_atom_sites_solution_primary direct
_atom_sites_solution_secondary difmap
_audit_creation_method SHELXL-97
_cell_angle_alpha 90.00
_cell_angle_beta 90.96(4)
_cell_angle_gamma 90.00
_cell_formula_units_Z 8
_cell_length_a 11.931(7)
_cell_length_b 11.105(11)
_cell_length_c 8.929(5)
_cell_measurement_temperature 173(2)
_cell_volume 1182.9(15)
_computing_cell_refinement 'SMART (Siemens, 1995b)'
_computing_data_collection 'SMART (Siemens, 1995b)'
_computing_data_reduction 'SMART (Siemens, 1995b)'
_computing_molecular_graphics 'SHELXTL (Siemens, 1995a)'
_computing_publication_material 'SHELXTL (Siemens, 1995a)'
_computing_structure_refinement 'SHELXL-97 (Sheldrick, 1997)'
_computing_structure_solution 'SHELXS-97 (Sheldrick, 1990)'
_diffrn_ambient_temperature 173(2)
_diffrn_measured_fraction_theta_full 0.995
_diffrn_measured_fraction_theta_max 0.995
_diffrn_measurement_device_type 'Siemens SMART CCD diffractometer'
_diffrn_measurement_method '\w rotation with narrow frames'
_diffrn_radiation_monochromator graphite
_diffrn_radiation_source 'fine-focus sealed tube'
_diffrn_radiation_type MoK\a
_diffrn_radiation_wavelength 0.71073
_diffrn_reflns_av_R_equivalents 0.0399
_diffrn_reflns_av_sigmaI/netI 0.0368
_diffrn_reflns_limit_h_max 13
_diffrn_reflns_limit_h_min -9
_diffrn_reflns_limit_k_max 12
_diffrn_reflns_limit_k_min -12
_diffrn_reflns_limit_l_max 10
_diffrn_reflns_limit_l_min -9
_diffrn_reflns_number 2799
_diffrn_reflns_theta_full 23.99
_diffrn_reflns_theta_max 23.99
_diffrn_reflns_theta_min 2.51
_exptl_absorpt_coefficient_mu 0.082
_exptl_absorpt_correction_T_max 0.989572
_exptl_absorpt_correction_T_min 0.674175
_exptl_absorpt_correction_type 'SADABS (Sheldrick, 1997)'
_exptl_crystal_colour colourless
_exptl_crystal_density_diffrn 1.223
_exptl_crystal_density_method 'not measured'
_exptl_crystal_description block
_exptl_crystal_F_000 464
_exptl_crystal_size_max 0.4
_exptl_crystal_size_mid 0.2
_exptl_crystal_size_min 0.2
_refine_diff_density_max 0.206
_refine_diff_density_min -0.199
_refine_diff_density_rms 0.042
_refine_ls_extinction_method none
_refine_ls_goodness_of_fit_ref 1.001
_refine_ls_hydrogen_treatment mixed
_refine_ls_matrix_type full
_refine_ls_number_parameters 75
_refine_ls_number_reflns 930
_refine_ls_number_restraints 0
_refine_ls_restrained_S_all 1.001
_refine_ls_R_factor_all 0.0659
_refine_ls_R_factor_gt 0.0402
_refine_ls_shift/su_max 0.000
_refine_ls_shift/su_mean 0.000
_refine_ls_structure_factor_coef Fsqd
_refine_ls_weighting_details 'calc w=1/[\s^2^(Fo^2^)+(0.0607P)^2^+0.0000P] where P=(Fo^2^+2Fc^2^)/3'
_refine_ls_weighting_scheme calc
_refine_ls_wR_factor_gt 0.0920
_refine_ls_wR_factor_ref 0.1063
_reflns_number_gt 652
_reflns_number_total 930
_reflns_threshold_expression >2sigma(I)
_cod_data_source_file a909645k.txt
_cod_data_source_block 6
_cod_depositor_comments
;
The following automatic conversions were performed:
'_symmetry_cell_setting' value 'Monoclinic' changed to 'monoclinic'
according to '/home/saulius/struct/CIF-dictionaries/cif_core.dic'
dictionary named 'cif_core.dic' version 2.4.1 from 2010-06-29.

Automatic conversion script
Id: cif_fix_enum 1527 2010-12-29 10:47:43Z saulius 
;
_cod_original_cell_volume 1182.8(15)
_cod_original_sg_symbol_H-M C2/c
_cod_database_code 7051261

loop_
_symmetry_equiv_pos_as_xyz
'x, y, z'
'-x, y, -z+1/2'
'x+1/2, y+1/2, z'
'-x+1/2, y+1/2, -z+1/2'
'-x, -y, -z'
'x, -y, z-1/2'
'-x+1/2, -y+1/2, -z'
'x+1/2, -y+1/2, z-1/2'

loop_
_atom_site_label
_atom_site_type_symbol
_atom_site_fract_x
_atom_site_fract_y
_atom_site_fract_z
_atom_site_U_iso_or_equiv
_atom_site_adp_type
_atom_site_occupancy
_atom_site_symmetry_multiplicity
_atom_site_calc_flag
_atom_site_refinement_flags
_atom_site_disorder_assembly
_atom_site_disorder_group
C1 C 0.03304(19) 0.94904(17) 0.1876(2) 0.0426(6) Uani 1 1 d . . .
H1 H 0.0553 1.0231 0.1438 0.051 Uiso 1 1 calc R . .
C2 C 0.06686(17) 0.84117(17) 0.1261(2) 0.0375(5) Uani 1 1 d . . .
H2 H 0.1129 0.8416 0.0402 0.045 Uiso 1 1 calc R . .
C3 C 0.03475(16) 0.73255(16) 0.1875(2) 0.0298(5) Uani 1 1 d . . .
C4 C 0.21298(17) 0.44007(19) 0.0327(2) 0.0418(6) Uani 1 1 d . . .
H4A H 0.1997 0.3810 -0.0472 0.063 Uiso 1 1 calc R . .
H4B H 0.2879 0.4277 0.0767 0.063 Uiso 1 1 calc R . .
H4C H 0.2078 0.5216 -0.0089 0.063 Uiso 1 1 calc R . .
C5 C 0.13381(17) 0.30669(18) 0.2178(3) 0.0417(6) Uani 1 1 d . . .
H5A H 0.2116 0.2880 0.2461 0.062 Uiso 1 1 calc R . .
H5B H 0.1058 0.2461 0.1466 0.062 Uiso 1 1 calc R . .
H5C H 0.0874 0.3061 0.3073 0.062 Uiso 1 1 calc R . .
B1 B 0.05464(18) 0.5154(2) 0.1895(3) 0.0298(6) Uani 1 1 d . . .
N1 N 0.12880(13) 0.42509(14) 0.14842(17) 0.0316(4) Uani 1 1 d . . .
O1 O 0.07586(11) 0.62895(11) 0.12498(14) 0.0348(4) Uani 1 1 d . . .

loop_
_atom_site_aniso_label
_atom_site_aniso_U_11
_atom_site_aniso_U_22
_atom_site_aniso_U_33
_atom_site_aniso_U_23
_atom_site_aniso_U_13
_atom_site_aniso_U_12
C1 0.0565(15) 0.0271(12) 0.0438(14) 0.0029(10) -0.0099(10) -0.0052(10)
C2 0.0448(13) 0.0352(13) 0.0326(12) 0.0030(10) -0.0008(9) -0.0078(10)
C3 0.0325(11) 0.0258(11) 0.0310(12) -0.0023(9) -0.0036(8) 0.0011(8)
C4 0.0371(12) 0.0505(14) 0.0383(12) -0.0041(11) 0.0088(9) 0.0053(10)
C5 0.0392(13) 0.0350(13) 0.0508(15) -0.0003(11) 0.0017(10) 0.0061(9)
B1 0.0320(13) 0.0287(13) 0.0286(13) -0.0013(10) -0.0044(9) -0.0037(10)
N1 0.0301(9) 0.0307(10) 0.0342(10) -0.0019(8) 0.0035(7) 0.0006(7)
O1 0.0392(8) 0.0315(9) 0.0339(8) -0.0003(6) 0.0091(6) -0.0016(6)

loop_
_atom_type_symbol
_atom_type_description
_atom_type_scat_dispersion_real
_atom_type_scat_dispersion_imag
_atom_type_scat_source
C C 0.0033 0.0016 'International Tables Vol C Tables 4.2.6.8 and 6.1.1.4'
H H 0.0000 0.0000 'International Tables Vol C Tables 4.2.6.8 and 6.1.1.4'
B B 0.0013 0.0007 'International Tables Vol C Tables 4.2.6.8 and 6.1.1.4'
N N 0.0061 0.0033 'International Tables Vol C Tables 4.2.6.8 and 6.1.1.4'
O O 0.0106 0.0060 'International Tables Vol C Tables 4.2.6.8 and 6.1.1.4'

loop_
_geom_angle_atom_site_label_1
_geom_angle_atom_site_label_2
_geom_angle_atom_site_label_3
_geom_angle
_geom_angle_site_symmetry_1
_geom_angle_site_symmetry_3
_geom_angle_publ_flag
C1 C1 C2 119.84(12) 2 . ?
C1 C2 C3 120.9(2) . . ?
O1 C3 C2 117.80(17) . . ?
O1 C3 C3 122.96(10) . 2 ?
C2 C3 C3 119.21(12) . 2 ?
N1 B1 O1 114.68(18) . . ?
N1 B1 B1 131.52(13) . 2 ?
O1 B1 B1 113.73(11) . 2 ?
B1 N1 C5 124.17(17) . . ?
B1 N1 C4 123.49(17) . . ?
C5 N1 C4 112.32(16) . . ?
C3 O1 B1 121.00(16) . . ?

loop_
_geom_bond_atom_site_label_1
_geom_bond_atom_site_label_2
_geom_bond_distance
_geom_bond_site_symmetry_2
_geom_bond_publ_flag
C1 C1 1.376(4) 2 ?
C1 C2 1.381(3) . ?
C2 C3 1.382(3) . ?
C3 O1 1.373(2) . ?
C3 C3 1.401(4) 2 ?
C4 N1 1.463(3) . ?
C5 N1 1.454(3) . ?
B1 N1 1.391(3) . ?
B1 O1 1.411(3) . ?
B1 B1 1.707(4) 2 ?
